data_4514347
loop_
_publ_author_name
'Nguyen, Phuong T. K.'
'Nguyen, Huong T. D.'
'Nguyen, Hung N.'
'Trickett, Christopher A.'
'Ton, Quang T.'
'Guti\'errez-Puebla, Enrique'
'Monge, M. Angeles'
'Cordova, Kyle E.'
'G\'andara, Felipe'

_publ_section_title
;
 New Metal-Organic Frameworks for Chemical Fixation of CO2.
;
_journal_issue 1
_journal_name_full 'ACS applied materials &amp; interfaces'
_journal_page_first 733
_journal_page_last 744
_journal_paper_doi 10.1021/acsami.7b16163
_journal_volume 10
_journal_year 2018
_chemical_formula_moiety 'C53 H36 In2 N O16, C2 H8 N, C3 N O'
_chemical_formula_sum 'C58 H44 In2 N3 O17'
_chemical_formula_weight 1284.60
_space_group_crystal_system monoclinic
_space_group_IT_number 14
_space_group_name_Hall '-P 2ybc'
_space_group_name_H-M_alt 'P 1 21/c 1'
_symmetry_space_group_name_Hall '-P 2ybc'
_symmetry_space_group_name_H-M 'P 1 21/c 1'
_atom_sites_solution_hydrogens mixed
_atom_sites_solution_primary direct
_audit_creation_date 2017-08-26
_audit_creation_method
;
Olex2 1.2
(compiled 2017.08.10 svn.r3458 for OlexSys, GUI svn.r5381)
;
_cell_angle_alpha 90
_cell_angle_beta 112.43(3)
_cell_angle_gamma 90
_cell_formula_units_Z 4
_cell_length_a 12.666(3)
_cell_length_b 29.888(6)
_cell_length_c 15.424(3)
_cell_measurement_reflns_used 9763
_cell_measurement_temperature 150
_cell_measurement_theta_max 65.076
_cell_measurement_theta_min 2.957
_cell_volume 5397(2)
_computing_cell_refinement 'SAINT v8.37A (Bruker, 2015)'
_computing_data_reduction 'SAINT v8.37A (Bruker, 2015)'
_computing_molecular_graphics 'Olex2 (Dolomanov et al., 2009)'
_computing_publication_material 'Olex2 (Dolomanov et al., 2009)'
_computing_structure_refinement 'XL (Sheldrick, 2008)'
_computing_structure_solution 'SIR2004 (Burla et al., 2007)'
_diffrn_ambient_temperature 150
_diffrn_measured_fraction_theta_full 0.945
_diffrn_measured_fraction_theta_max 0.945
_diffrn_measurement_device_type 'Bruker APEX-II CCD'
_diffrn_measurement_method '\f and \w scans'
_diffrn_radiation_type CuK\a
_diffrn_radiation_wavelength 1.54178
_diffrn_reflns_av_R_equivalents 0.1034
_diffrn_reflns_av_unetI/netI 0.0834
_diffrn_reflns_Laue_measured_fraction_full 0.945
_diffrn_reflns_Laue_measured_fraction_max 0.945
_diffrn_reflns_limit_h_max 14
_diffrn_reflns_limit_h_min -14
_diffrn_reflns_limit_k_max 34
_diffrn_reflns_limit_k_min -34
_diffrn_reflns_limit_l_max 17
_diffrn_reflns_limit_l_min -17
_diffrn_reflns_number 38448
_diffrn_reflns_point_group_measured_fraction_full 0.945
_diffrn_reflns_point_group_measured_fraction_max 0.945
_diffrn_reflns_theta_full 65.155
_diffrn_reflns_theta_max 65.155
_diffrn_reflns_theta_min 2.957
_diffrn_standards_number 0
_exptl_absorpt_coefficient_mu 7.480
_exptl_absorpt_correction_T_max 0.5500
_exptl_absorpt_correction_T_min 0.3552
_exptl_absorpt_correction_type multi-scan
_exptl_absorpt_process_details
'SADABS-2014/5 (Bruker,2014/5) was used for absorption correction. wR2(int) was 0.1229 before and 0.0899 after correction. The Ratio of minimum to maximum transmission is 0.6458. The \l/2 correction factor is Not present.'
_exptl_crystal_colour 'clear light colourless'
_exptl_crystal_colour_lustre clear
_exptl_crystal_colour_modifier light
_exptl_crystal_colour_primary colourless
_exptl_crystal_density_diffrn 1.581
_exptl_crystal_description block
_exptl_crystal_F_000 2588
_exptl_crystal_size_max 0.1
_exptl_crystal_size_mid 0.05
_exptl_crystal_size_min 0.04
_refine_diff_density_max 1.434
_refine_diff_density_min -1.073
_refine_diff_density_rms 0.239
_refine_ls_extinction_method none
_refine_ls_goodness_of_fit_ref 1.046
_refine_ls_hydrogen_treatment constr
_refine_ls_matrix_type full
_refine_ls_number_parameters 643
_refine_ls_number_reflns 8718
_refine_ls_number_restraints 264
_refine_ls_restrained_S_all 1.033
_refine_ls_R_factor_all 0.1042
_refine_ls_R_factor_gt 0.0675
_refine_ls_shift/su_max 0.001
_refine_ls_shift/su_mean 0.000
_refine_ls_structure_factor_coef Fsqd
_refine_ls_weighting_details 'w=1/[\s^2^(Fo^2^)+(0.1601P)^2^+1.7982P] where P=(Fo^2^+2Fc^2^)/3'
_refine_ls_weighting_scheme calc
_refine_ls_wR_factor_gt 0.1951
_refine_ls_wR_factor_ref 0.2399
_reflns_Friedel_coverage 0.000
_reflns_number_gt 6112
_reflns_number_total 8718
_reflns_threshold_expression 'I > 2\s(I)'
_cod_data_source_file am7b16163_si_003.cif
_cod_data_source_block hu_in19_0m_a
_cod_depositor_comments 'Adding full bibliography for 4514347--4514349.cif.'
_cod_database_code 4514347
_shelx_shelxl_version_number 2016/6
_shelx_space_group_comment
;
The symmetry employed for this shelxl refinement is uniquely defined
by the following loop, which should always be used as a source of
symmetry information in preference to the above space-group names.
They are only intended as comments.
;
_olex2_refinement_description
;
1. Fixed Uiso
 At 1.2 times of:
  All C(H) groups, All N(H,H) groups
 At 1.5 times of:
  All C(H,H,H) groups, All O(H,H) groups
2. Uiso/Uaniso restraints and constraints
C37 \\sim C38 \\sim C39 \\sim C40 \\sim C35 \\sim C36: within 1.7A with sigma
of 0.004 and sigma for terminal atoms of 0.008
C30 \\sim C31 \\sim C32 \\sim C33 \\sim C28 \\sim C29: within 1.7A with sigma
of 0.004 and sigma for terminal atoms of 0.008
C21 \\sim C22 \\sim C23 \\sim C24 \\sim C25 \\sim C26: within 1.7A with sigma
of 0.004 and sigma for terminal atoms of 0.008
C11 \\sim C12 \\sim C13 \\sim C8 \\sim C9 \\sim C10: within 1.7A with sigma of
0.004 and sigma for terminal atoms of 0.008
C42 \\sim C47 \\sim C46 \\sim C45 \\sim C44 \\sim C43: within 1.7A with sigma
of 0.004 and sigma for terminal atoms of 0.008
C4 \\sim C5 \\sim C6 \\sim C7 \\sim C2 \\sim C3: within 1.7A with sigma of
0.004 and sigma for terminal atoms of 0.008
C14 \\sim C15 \\sim C16 \\sim C17 \\sim C18 \\sim C19: within 1.7A with sigma
of 0.002 and sigma for terminal atoms of 0.004
Uanis(C20) \\sim Ueq: with sigma of 0.01 and sigma for terminal atoms of 0.02
Uanis(C27) \\sim Ueq: with sigma of 0.01 and sigma for terminal atoms of 0.01
Uanis(C50) = Uanis(C49)
Uanis(C34) = Uanis(C31)
Uanis(O9) = Uanis(O8)
Uanis(C1) = Uanis(C2)
3.a Rotating group:
 O2(H2A,H2B)
3.b Secondary CH2 refined with riding coordinates:
 N3(H3A,H3B)
3.c Aromatic/amide H refined with riding coordinates:
 C16(H16), C15(H15), C37(H37), C46(H46), C6(H6), C7(H7), C32(H32), C40(H40),
 C18(H18), C25(H25), C23(H23), C19(H19), C47(H47), C33(H33), C29(H29), C26(H26),
  C4(H4), C30(H30), C36(H36), C44(H44), C3(H3), C22(H22), C39(H39), C43(H43),
 C53(H53)
3.d Idealised Me refined as rotating group:
 C51(H51A,H51B,H51C), C55(H55A,H55B,H55C), C52(H52A,H52B,H52C), C50(H50A,H50B,
 H50C), C54(H54A,H54B,H54C)
;
_olex2_submission_original_sample_id MOF-894
_olex2_submission_special_instructions 'No special instructions were received'

loop_
_space_group_symop_operation_xyz
'x, y, z'
'-x, y+1/2, -z+1/2'
'-x, -y, -z'
'x, -y-1/2, z-1/2'

loop_
_atom_site_label
_atom_site_type_symbol
_atom_site_fract_x
_atom_site_fract_y
_atom_site_fract_z
_atom_site_U_iso_or_equiv
_atom_site_adp_type
_atom_site_occupancy
_atom_site_site_symmetry_order
_atom_site_calc_flag
_atom_site_refinement_flags_posn
_atom_site_refinement_flags_adp
In1 In 0.54602(5) 0.31507(2) 0.99520(4) 0.0147(2) Uani 1 1 d . .
In2 In 0.97844(5) 0.81952(2) 0.62358(5) 0.0165(2) Uani 1 1 d . .
O6 O 0.5024(6) 0.2558(2) 0.4124(5) 0.0204(15) Uani 1 1 d . .
O2 O 0.3711(6) 0.3295(2) 0.9083(5) 0.0211(15) Uani 1 1 d . .
H2A H 0.352749 0.320572 0.848669 0.032 Uiso 1 1 d GR .
H2B H 0.356673 0.358938 0.906358 0.032 Uiso 1 1 d GR .
O7 O 0.6662(5) 0.2400(2) 0.5247(5) 0.0199(14) Uani 1 1 d . .
O11 O 0.9966(6) 0.6169(2) 0.2039(5) 0.0233(15) Uani 1 1 d . .
O8 O 0.5359(6) 0.3785(2) 0.0667(5) 0.0210(10) Uani 1 1 d . .
O12 O 1.1470(5) 0.8038(2) 0.6194(5) 0.0214(15) Uani 1 1 d . .
O10 O 0.8838(5) 0.6698(2) 0.2159(5) 0.0206(14) Uani 1 1 d . .
O14 O 0.9251(7) 0.7554(2) 0.5730(5) 0.0297(18) Uani 1 1 d . .
O9 O 0.6825(6) 0.3350(2) 0.1418(5) 0.0210(10) Uani 1 1 d . .
O3 O 0.5848(6) 0.3460(2) 0.8888(5) 0.0236(15) Uani 1 1 d . .
O13 O 1.1188(6) 0.7837(2) 0.7456(5) 0.0295(17) Uani 1 1 d . .
O4 O 0.7531(7) 0.3686(2) 0.9920(5) 0.0311(17) Uani 1 1 d . .
O1 O 0.4766(5) 0.2764(2) 1.0831(5) 0.0217(14) Uiso 1 1 d . .
O15 O 0.7565(6) 0.7612(2) 0.5850(6) 0.0361(19) Uani 1 1 d . .
N1 N 0.3677(8) 0.2616(3) 1.1634(7) 0.032(2) Uiso 1 1 d . .
O16 O 0.9646(7) 0.6451(2) 1.0002(5) 0.038(2) Uani 1 1 d . .
O17 O 0.7966(8) 0.6368(3) 1.0058(6) 0.060(3) Uani 1 1 d . .
C21 C 0.7242(8) 0.4559(3) 0.3783(7) 0.0165(14) Uani 1 1 d . U
C17 C 0.6280(8) 0.3176(3) 0.4854(7) 0.0167(11) Uani 1 1 d . U
C13 C 0.7156(7) 0.4561(3) 0.5360(7) 0.0145(14) Uani 1 1 d . U
C9 C 0.7629(7) 0.5226(3) 0.6331(7) 0.0151(14) Uani 1 1 d . U
C14 C 0.6821(8) 0.4082(3) 0.5202(6) 0.0159(11) Uani 1 1 d . U
C42 C 0.7865(8) 0.5459(3) 0.7251(7) 0.0167(14) Uani 1 1 d . U
C35 C 0.8028(8) 0.5957(3) 0.5722(7) 0.0169(15) Uani 1 1 d . U
C38 C 0.8241(8) 0.6885(3) 0.5742(7) 0.0189(15) Uani 1 1 d . U
N3 N 0.8870(8) 0.2059(3) 0.5924(7) 0.031(2) Uiso 1 1 d . .
H3A H 0.819285 0.214535 0.591219 0.037 Uiso 1 1 calc R .
H3B H 0.874711 0.186384 0.545922 0.037 Uiso 1 1 calc R .
C16 C 0.5551(8) 0.3498(3) 0.4249(7) 0.0165(11) Uani 1 1 d . U
H16 H 0.490112 0.341436 0.373912 0.020 Uiso 1 1 calc R .
C31 C 0.8825(8) 0.6019(3) 0.2933(7) 0.0178(12) Uani 1 1 d . U
C2 C 0.6868(8) 0.3979(3) 0.8370(7) 0.0206(12) Uani 1 1 d . U
C45 C 0.8359(9) 0.5969(3) 0.8885(7) 0.0233(16) Uani 1 1 d . U
C28 C 0.8060(8) 0.5493(3) 0.4091(7) 0.0181(15) Uani 1 1 d . U
C12 C 0.7400(7) 0.4795(3) 0.4655(7) 0.0154(14) Uani 1 1 d . U
C8 C 0.7295(7) 0.4778(3) 0.6207(6) 0.0144(14) Uani 1 1 d . U
C15 C 0.5845(8) 0.3953(3) 0.4448(6) 0.0166(11) Uani 1 1 d . U
H15 H 0.537284 0.417181 0.406513 0.020 Uiso 1 1 calc R .
C20 C 0.5969(8) 0.2684(3) 0.4719(7) 0.018(2) Uani 1 1 d . U
C37 C 0.7224(8) 0.6693(3) 0.5699(6) 0.0168(14) Uani 1 1 d . U
H37 H 0.661633 0.687426 0.567500 0.020 Uiso 1 1 calc R .
C11 C 0.7728(7) 0.5245(3) 0.4790(7) 0.0160(14) Uani 1 1 d . U
C24 C 0.6677(8) 0.4021(3) 0.2186(7) 0.0185(15) Uani 1 1 d . U
C46 C 0.9235(9) 0.5849(3) 0.8575(7) 0.0225(16) Uani 1 1 d . U
H46 H 0.998444 0.593684 0.891268 0.027 Uiso 1 1 calc R .
C5 C 0.7124(8) 0.4518(3) 0.6969(7) 0.0175(15) Uani 1 1 d . U
C6 C 0.6064(8) 0.4318(3) 0.6841(7) 0.0195(15) Uani 1 1 d . U
H6 H 0.543644 0.436442 0.628569 0.023 Uiso 1 1 calc R .
C7 C 0.5959(8) 0.4054(3) 0.7538(7) 0.0211(15) Uani 1 1 d . U
H7 H 0.525723 0.392298 0.744352 0.025 Uiso 1 1 calc R .
C32 C 0.9411(8) 0.5627(3) 0.3362(7) 0.0177(14) Uani 1 1 d . U
H32 H 1.006227 0.553916 0.326674 0.021 Uiso 1 1 calc R .
C40 C 0.9047(8) 0.6156(3) 0.5768(7) 0.0190(15) Uani 1 1 d . U
H40 H 0.965774 0.597611 0.579383 0.023 Uiso 1 1 calc R .
C18 C 0.7247(8) 0.3302(3) 0.5580(6) 0.0169(11) Uani 1 1 d . U
H18 H 0.773251 0.308434 0.595410 0.020 Uiso 1 1 calc R .
C25 C 0.7591(8) 0.3909(3) 0.2981(7) 0.0185(15) Uani 1 1 d . U
H25 H 0.802089 0.365602 0.298834 0.022 Uiso 1 1 calc R .
C10 C 0.7814(7) 0.5461(3) 0.5622(7) 0.0159(14) Uani 1 1 d . U
C27 C 0.6279(8) 0.3704(3) 0.1380(7) 0.019(2) Uani 1 1 d . U
C51 C 0.9472(9) 0.2457(4) 0.5746(8) 0.032(2) Uiso 1 1 d . .
H51A H 0.902411 0.258233 0.514374 0.048 Uiso 1 1 calc GR .
H51B H 1.020429 0.236848 0.575594 0.048 Uiso 1 1 calc GR .
H51C H 0.957231 0.267767 0.622421 0.048 Uiso 1 1 calc GR .
C23 C 0.6082(8) 0.4421(3) 0.2159(7) 0.0202(15) Uani 1 1 d . U
H23 H 0.548703 0.450392 0.160737 0.024 Uiso 1 1 calc R .
C19 C 0.7519(8) 0.3747(3) 0.5770(7) 0.0172(11) Uani 1 1 d . U
H19 H 0.817419 0.382514 0.628046 0.021 Uiso 1 1 calc R .
C47 C 0.8970(8) 0.5599(3) 0.7769(7) 0.0207(15) Uani 1 1 d . U
H47 H 0.955034 0.552225 0.756713 0.025 Uiso 1 1 calc R .
C33 C 0.9014(8) 0.5376(3) 0.3924(7) 0.0174(15) Uani 1 1 d . U
H33 H 0.940627 0.511673 0.419937 0.021 Uiso 1 1 calc R .
C29 C 0.7444(8) 0.5876(3) 0.3637(6) 0.0159(14) Uani 1 1 d . U
H29 H 0.677170 0.595349 0.371056 0.019 Uiso 1 1 calc R .
C26 C 0.7877(8) 0.4175(3) 0.3782(7) 0.0185(15) Uani 1 1 d . U
H26 H 0.849703 0.409723 0.432165 0.022 Uiso 1 1 calc R .
C4 C 0.8041(8) 0.4441(3) 0.7829(7) 0.0172(14) Uani 1 1 d . U
H4 H 0.874541 0.457219 0.793280 0.021 Uiso 1 1 calc R .
C30 C 0.7840(8) 0.6136(3) 0.3083(7) 0.0190(15) Uani 1 1 d . U
H30 H 0.744377 0.639366 0.280503 0.023 Uiso 1 1 calc R .
C36 C 0.7113(8) 0.6234(3) 0.5692(6) 0.0167(14) Uani 1 1 d . U
H36 H 0.643226 0.610675 0.566690 0.020 Uiso 1 1 calc R .
C44 C 0.7255(9) 0.5822(3) 0.8385(7) 0.0228(16) Uani 1 1 d . U
H44 H 0.667641 0.589360 0.859263 0.027 Uiso 1 1 calc R .
C3 C 0.7925(8) 0.4181(3) 0.8512(7) 0.0192(15) Uani 1 1 d . U
H3 H 0.854500 0.413746 0.907326 0.023 Uiso 1 1 calc R .
C22 C 0.6364(8) 0.4686(3) 0.2925(7) 0.0197(15) Uani 1 1 d . U
H22 H 0.597828 0.495409 0.288817 0.024 Uiso 1 1 calc R .
C34 C 0.9233(8) 0.6313(3) 0.2379(7) 0.0178(12) Uani 1 1 d . .
C39 C 0.9156(8) 0.6614(3) 0.5775(7) 0.0206(15) Uani 1 1 d . U
H39 H 0.983568 0.674317 0.580062 0.025 Uiso 1 1 calc R .
C1 C 0.6771(9) 0.3692(3) 0.9133(7) 0.0206(12) Uani 1 1 d . .
C43 C 0.7005(8) 0.5567(3) 0.7568(7) 0.0193(15) Uani 1 1 d . U
H43 H 0.626206 0.546913 0.723672 0.023 Uiso 1 1 calc R .
C49 C 1.1824(9) 0.7852(4) 0.7001(8) 0.0317(18) Uani 1 1 d . .
C55 C 0.3962(10) 0.2144(4) 1.1753(9) 0.040(3) Uiso 1 1 d . .
H55A H 0.431341 0.207582 1.240976 0.060 Uiso 1 1 calc GR .
H55B H 0.448143 0.207425 1.145405 0.060 Uiso 1 1 calc GR .
H55C H 0.327825 0.196974 1.147440 0.060 Uiso 1 1 calc GR .
C52 C 0.9481(10) 0.1836(4) 0.6802(9) 0.035(3) Uiso 1 1 d . .
H52A H 1.020709 0.173513 0.681723 0.053 Uiso 1 1 calc GR .
H52B H 0.904459 0.158379 0.686329 0.053 Uiso 1 1 calc GR .
H52C H 0.959630 0.204029 0.731025 0.053 Uiso 1 1 calc GR .
C50 C 1.2943(9) 0.7618(4) 0.7332(8) 0.0317(18) Uani 1 1 d . .
H50A H 1.284302 0.732227 0.707006 0.047 Uiso 1 1 calc GR .
H50B H 1.324396 0.759842 0.800444 0.047 Uiso 1 1 calc GR .
H50C H 1.346571 0.778186 0.713672 0.047 Uiso 1 1 calc GR .
C54 C 0.2873(12) 0.2778(5) 1.2074(10) 0.050(3) Uiso 1 1 d . .
H54A H 0.216103 0.262034 1.180501 0.075 Uiso 1 1 calc GR .
H54B H 0.274217 0.309269 1.196137 0.075 Uiso 1 1 calc GR .
H54C H 0.320267 0.272370 1.273779 0.075 Uiso 1 1 calc GR .
C53 C 0.4070(8) 0.2879(3) 1.1168(7) 0.024(2) Uiso 1 1 d . .
H53 H 0.381315 0.317373 1.108043 0.029 Uiso 1 1 calc R .
C41 C 0.8324(8) 0.7386(3) 0.5771(7) 0.021(2) Uani 1 1 d . .
C48 C 0.8617(11) 0.6280(3) 0.9671(8) 0.034(3) Uani 1 1 d . .
O5 O 0.3060(12) 0.4135(4) 0.8965(10) 0.097(4) Uani 1 1 d . .
N2 N 0.292(3) 0.4882(11) 0.954(2) 0.179(11) Uiso 1 1 d . .
C57 C 0.376(2) 0.5218(8) 1.0154(17) 0.102(7) Uiso 1 1 d . .
C56 C 0.357(2) 0.4479(9) 0.9403(19) 0.117(8) Uiso 1 1 d . .
C58 C 0.185(4) 0.5098(16) 0.920(3) 0.224(19) Uiso 1 1 d . .

loop_
_atom_site_aniso_label
_atom_site_aniso_U_11
_atom_site_aniso_U_22
_atom_site_aniso_U_33
_atom_site_aniso_U_23
_atom_site_aniso_U_13
_atom_site_aniso_U_12
In1 0.0199(4) 0.0136(3) 0.0095(4) 0.0009(2) 0.0046(3) 0.0003(2)
In2 0.0215(4) 0.0157(3) 0.0127(4) -0.0020(2) 0.0070(3) -0.0011(2)
O6 0.032(4) 0.016(3) 0.016(4) -0.002(3) 0.013(3) 0.005(3)
O2 0.033(4) 0.010(3) 0.014(4) 0.005(2) 0.001(3) 0.003(3)
O7 0.022(3) 0.014(3) 0.021(4) -0.001(3) 0.005(3) -0.001(3)
O11 0.034(4) 0.022(3) 0.017(4) 0.008(3) 0.013(3) 0.006(3)
O8 0.028(3) 0.025(2) 0.008(3) -0.0052(18) 0.005(2) 0.001(2)
O12 0.018(3) 0.029(4) 0.018(4) 0.003(3) 0.008(3) 0.000(3)
O10 0.023(3) 0.022(3) 0.021(4) 0.008(3) 0.013(3) -0.001(3)
O14 0.051(5) 0.019(3) 0.030(5) -0.012(3) 0.029(4) -0.013(3)
O9 0.028(3) 0.025(2) 0.008(3) -0.0052(18) 0.005(2) 0.001(2)
O3 0.044(4) 0.019(3) 0.013(4) 0.004(3) 0.018(3) 0.001(3)
O13 0.030(4) 0.043(4) 0.022(5) 0.004(3) 0.018(3) 0.000(3)
O4 0.045(5) 0.026(4) 0.029(5) 0.001(3) 0.021(4) -0.003(3)
O15 0.028(4) 0.021(4) 0.056(6) -0.012(3) 0.012(4) -0.004(3)
O16 0.063(6) 0.027(4) 0.014(5) -0.009(3) 0.003(4) -0.012(4)
O17 0.064(6) 0.083(7) 0.020(5) -0.018(5) 0.001(4) 0.043(5)
C21 0.025(3) 0.018(3) 0.010(3) 0.000(2) 0.010(3) -0.001(3)
C17 0.021(2) 0.022(2) 0.007(3) 0.0031(19) 0.005(2) 0.004(2)
C13 0.016(3) 0.016(3) 0.009(3) 0.002(2) 0.002(2) 0.001(2)
C9 0.016(3) 0.015(3) 0.011(3) -0.003(2) 0.002(2) 0.001(2)
C14 0.022(2) 0.022(2) 0.004(3) 0.0037(19) 0.005(2) 0.003(2)
C42 0.025(3) 0.018(3) 0.010(3) 0.004(2) 0.009(3) -0.001(3)
C35 0.021(3) 0.016(3) 0.014(3) -0.001(2) 0.007(3) -0.002(2)
C38 0.022(3) 0.021(3) 0.011(3) -0.001(3) 0.004(3) 0.000(3)
C16 0.022(2) 0.021(2) 0.006(3) 0.0035(19) 0.004(2) 0.003(2)
C31 0.023(3) 0.017(2) 0.011(3) 0.001(2) 0.004(2) 0.001(2)
C2 0.029(3) 0.017(2) 0.017(3) -0.001(2) 0.009(2) 0.002(2)
C45 0.035(3) 0.018(3) 0.012(3) 0.000(3) 0.004(3) 0.003(3)
C28 0.025(3) 0.015(3) 0.013(3) -0.002(3) 0.006(3) 0.001(3)
C12 0.015(3) 0.017(3) 0.010(3) 0.001(2) 0.001(2) 0.000(2)
C8 0.016(3) 0.016(3) 0.010(3) 0.000(2) 0.004(2) 0.002(2)
C15 0.022(2) 0.021(2) 0.006(3) 0.0042(19) 0.004(2) 0.004(2)
C20 0.018(4) 0.024(4) 0.011(5) 0.000(4) 0.003(4) 0.006(4)
C37 0.021(3) 0.022(3) 0.010(3) -0.001(2) 0.008(3) 0.001(3)
C11 0.017(3) 0.017(3) 0.010(3) 0.001(2) 0.001(3) 0.001(2)
C24 0.026(3) 0.017(3) 0.017(3) 0.002(3) 0.013(3) -0.003(3)
C46 0.032(3) 0.019(3) 0.013(3) -0.001(3) 0.005(3) 0.000(3)
C5 0.023(3) 0.014(3) 0.014(3) -0.001(3) 0.005(3) -0.001(3)
C6 0.025(3) 0.016(3) 0.016(3) 0.002(3) 0.006(3) -0.002(3)
C7 0.028(3) 0.018(3) 0.016(3) 0.000(3) 0.008(3) -0.002(3)
C32 0.024(3) 0.016(3) 0.012(3) 0.003(2) 0.005(3) 0.002(3)
C40 0.021(3) 0.018(3) 0.016(3) -0.002(3) 0.004(3) 0.000(3)
C18 0.021(2) 0.022(2) 0.007(3) 0.0030(19) 0.005(2) 0.004(2)
C25 0.025(3) 0.019(3) 0.015(3) 0.000(3) 0.012(3) 0.001(3)
C10 0.015(3) 0.015(3) 0.014(3) -0.001(2) 0.002(3) 0.002(2)
C27 0.028(5) 0.025(5) 0.008(5) -0.001(3) 0.011(4) -0.006(4)
C23 0.026(3) 0.020(3) 0.016(3) 0.003(3) 0.009(3) -0.002(3)
C19 0.022(2) 0.022(2) 0.007(3) 0.0028(19) 0.004(2) 0.003(2)
C47 0.028(3) 0.021(3) 0.012(3) 0.000(3) 0.007(3) 0.000(3)
C33 0.023(3) 0.016(3) 0.013(3) 0.000(2) 0.005(3) 0.002(3)
C29 0.024(3) 0.016(3) 0.010(3) 0.001(2) 0.009(3) 0.000(3)
C26 0.025(3) 0.018(3) 0.014(3) 0.000(3) 0.009(3) 0.000(3)
C4 0.023(3) 0.016(3) 0.014(3) 0.001(2) 0.009(3) 0.001(3)
C30 0.025(3) 0.017(3) 0.014(3) 0.001(2) 0.005(3) 0.003(3)
C36 0.021(3) 0.019(3) 0.012(3) 0.000(2) 0.008(3) -0.001(3)
C44 0.031(3) 0.021(3) 0.013(3) -0.001(3) 0.005(3) 0.006(3)
C3 0.025(3) 0.017(3) 0.017(3) -0.001(2) 0.009(3) 0.003(3)
C22 0.027(3) 0.020(3) 0.013(3) 0.002(3) 0.008(3) 0.000(3)
C34 0.023(3) 0.017(2) 0.011(3) 0.001(2) 0.004(2) 0.001(2)
C39 0.022(3) 0.020(3) 0.015(3) -0.002(3) 0.002(3) 0.000(3)
C1 0.029(3) 0.017(2) 0.017(3) -0.001(2) 0.009(2) 0.002(2)
C43 0.026(3) 0.019(3) 0.012(3) 0.001(3) 0.007(3) 0.002(3)
C49 0.030(4) 0.038(4) 0.022(5) 0.008(3) 0.005(3) 0.007(3)
C50 0.030(4) 0.038(4) 0.022(5) 0.008(3) 0.005(3) 0.007(3)
C41 0.029(5) 0.015(5) 0.011(6) 0.002(4) 0.000(4) -0.005(4)
C48 0.058(8) 0.015(5) 0.020(7) 0.001(4) 0.005(6) 0.009(5)
O5 0.107(10) 0.063(8) 0.098(11) -0.018(7) 0.014(8) 0.001(7)

loop_
_atom_type_symbol
_atom_type_description
_atom_type_scat_dispersion_real
_atom_type_scat_dispersion_imag
_atom_type_scat_source
C C 0.0181 0.0091 'International Tables Vol C Tables 4.2.6.8 and 6.1.1.4'
H H 0.0000 0.0000 'International Tables Vol C Tables 4.2.6.8 and 6.1.1.4'
In In 0.0822 5.0449 'International Tables Vol C Tables 4.2.6.8 and 6.1.1.4'
N N 0.0311 0.0180 'International Tables Vol C Tables 4.2.6.8 and 6.1.1.4'
O O 0.0492 0.0322 'International Tables Vol C Tables 4.2.6.8 and 6.1.1.4'

loop_
_geom_angle_atom_site_label_1
_geom_angle_atom_site_label_2
_geom_angle_atom_site_label_3
_geom_angle
_geom_angle_site_symmetry_1
_geom_angle_site_symmetry_3
O6 In1 C20 28.4(3) 4_566 4_566
O6 In1 C27 158.1(3) 4_566 1_556
O2 In1 O6 82.7(2) . 4_566
O2 In1 O7 139.2(2) . 4_566
O2 In1 O8 84.1(2) . 1_556
O2 In1 O9 139.2(2) . 1_556
O2 In1 O1 86.1(2) . .
O2 In1 C20 110.6(3) . 4_566
O2 In1 C27 112.3(3) . 1_556
O7 In1 O6 56.5(2) 4_566 4_566
O7 In1 O8 135.4(2) 4_566 1_556
O7 In1 O9 77.9(2) 4_566 1_556
O7 In1 O1 83.4(2) 4_566 .
O7 In1 C20 28.6(3) 4_566 4_566
O7 In1 C27 106.3(3) 4_566 1_556
O8 In1 O6 164.1(2) 1_556 4_566
O8 In1 O9 57.6(2) 1_556 1_556
O8 In1 C20 159.9(3) 1_556 4_566
O8 In1 C27 29.2(3) 1_556 1_556
O9 In1 O6 131.8(2) 1_556 4_566
O9 In1 C20 104.1(3) 1_556 4_566
O9 In1 C27 28.5(3) 1_556 1_556
O3 In1 O6 92.7(2) . 4_566
O3 In1 O2 85.2(3) . .
O3 In1 O7 98.2(3) . 4_566
O3 In1 O8 95.0(2) . 1_556
O3 In1 O9 109.7(3) . 1_556
O3 In1 O1 168.4(3) . .
O3 In1 C20 99.6(3) . 4_566
O3 In1 C27 104.1(3) . 1_556
O1 In1 O6 78.6(2) . 4_566
O1 In1 O8 91.7(2) . 1_556
O1 In1 O9 81.9(2) . 1_556
O1 In1 C20 76.3(3) . 4_566
O1 In1 C27 86.4(3) . 1_556
C27 In1 C20 132.1(3) 1_556 4_566
O11 In2 O13 93.3(3) 4_576 .
O11 In2 C34 30.2(3) 4_576 4_576
O11 In2 C49 102.1(3) 4_576 .
O12 In2 O11 107.5(2) . 4_576
O12 In2 O13 58.1(2) . .
O12 In2 C34 130.9(3) . 4_576
O12 In2 C49 29.3(3) . .
O10 In2 O11 59.0(2) 4_576 4_576
O10 In2 O12 144.9(3) 4_576 .
O10 In2 O13 88.8(2) 4_576 .
O10 In2 C34 28.9(3) 4_576 4_576
O10 In2 C49 117.0(3) 4_576 .
O14 In2 O11 160.3(3) . 4_576
O14 In2 O12 88.4(3) . .
O14 In2 O10 101.3(3) . 4_576
O14 In2 O13 85.2(3) . .
O14 In2 O16 102.6(3) . 4_575
O14 In2 C34 130.2(3) . 4_576
O14 In2 C49 86.1(3) . .
O13 In2 C34 91.8(3) . 4_576
O13 In2 C49 28.8(3) . .
O16 In2 O11 91.7(3) 4_575 4_576
O16 In2 O12 80.2(3) 4_575 .
O16 In2 O10 128.8(3) 4_575 4_576
O16 In2 O13 137.6(3) 4_575 .
O16 In2 C34 112.1(3) 4_575 4_576
O16 In2 C49 109.3(3) 4_575 .
C34 In2 C49 113.2(3) 4_576 .
C20 O6 In1 85.1(5) . 4_565
C20 O7 In1 96.6(5) . 4_565
C34 O11 In2 90.3(5) . 4_575
C27 O8 In1 93.3(5) . 1_554
C49 O12 In2 92.7(6) . .
C34 O10 In2 92.8(5) . 4_575
C41 O14 In2 120.5(6) . .
C27 O9 In1 88.8(6) . 1_554
C1 O3 In1 117.7(6) . .
C49 O13 In2 89.2(6) . .
C53 O1 In1 129.1(6) . .
C55 N1 C54 115.7(9) . .
C53 N1 C55 122.4(9) . .
C53 N1 C54 121.9(10) . .
C48 O16 In2 105.9(7) . 4_576
C26 C21 C12 121.2(8) . .
C26 C21 C22 117.7(8) . .
C22 C21 C12 120.9(8) . .
C16 C17 C20 120.1(8) . .
C18 C17 C16 120.6(9) . .
C18 C17 C20 119.3(8) . .
C12 C13 C14 118.7(8) . .
C8 C13 C14 121.4(8) . .
C8 C13 C12 119.8(8) . .
C8 C9 C42 121.0(8) . .
C10 C9 C42 118.4(8) . .
C10 C9 C8 120.5(8) . .
C15 C14 C13 120.7(8) . .
C15 C14 C19 118.2(9) . .
C19 C14 C13 121.0(8) . .
C47 C42 C9 118.5(8) . .
C47 C42 C43 118.8(9) . .
C43 C42 C9 122.5(8) . .
C40 C35 C10 123.5(8) . .
C40 C35 C36 118.8(8) . .
C36 C35 C10 117.5(8) . .
C37 C38 C39 120.3(9) . .
C37 C38 C41 117.8(9) . .
C39 C38 C41 121.8(9) . .
C52 N3 C51 114.4(9) . .
C15 C16 C17 117.5(9) . .
C32 C31 C34 122.5(8) . .
C30 C31 C32 118.3(9) . .
C30 C31 C34 119.1(8) . .
C7 C2 C3 118.9(9) . .
C7 C2 C1 122.3(9) . .
C3 C2 C1 118.8(9) . .
C46 C45 C48 119.1(10) . .
C44 C45 C46 119.1(9) . .
C44 C45 C48 121.5(10) . .
C33 C28 C11 121.2(8) . .
C33 C28 C29 118.3(9) . .
C29 C28 C11 120.3(8) . .
C13 C12 C21 118.2(8) . .
C11 C12 C21 121.9(8) . .
C11 C12 C13 119.8(8) . .
C13 C8 C5 119.1(8) . .
C9 C8 C13 119.6(8) . .
C9 C8 C5 121.3(8) . .
C14 C15 C16 121.7(8) . .
O6 C20 In1 66.5(5) . 4_565
O6 C20 O7 120.1(8) . .
O6 C20 C17 121.1(8) . .
O7 C20 In1 54.9(4) . 4_565
O7 C20 C17 118.7(8) . .
C17 C20 In1 164.5(7) . 4_565
C36 C37 C38 120.0(9) . .
C12 C11 C28 121.2(8) . .
C12 C11 C10 119.4(8) . .
C10 C11 C28 119.2(8) . .
C25 C24 C27 119.6(8) . .
C25 C24 C23 119.7(9) . .
C23 C24 C27 120.6(9) . .
C47 C46 C45 119.5(9) . .
C6 C5 C8 121.7(8) . .
C4 C5 C8 120.7(8) . .
C4 C5 C6 117.5(8) . .
C7 C6 C5 120.1(9) . .
C2 C7 C6 121.5(9) . .
C33 C32 C31 119.7(8) . .
C39 C40 C35 120.8(9) . .
C17 C18 C19 121.2(9) . .
C24 C25 C26 120.0(9) . .
C9 C10 C35 119.6(8) . .
C9 C10 C11 120.7(8) . .
C11 C10 C35 119.6(8) . .
O8 C27 In1 57.5(4) . 1_554
O8 C27 C24 120.1(8) . .
O9 C27 In1 62.7(5) . 1_554
O9 C27 O8 120.3(8) . .
O9 C27 C24 119.5(9) . .
C24 C27 In1 176.9(7) . 1_554
C22 C23 C24 120.8(9) . .
C18 C19 C14 120.7(9) . .
C46 C47 C42 121.9(9) . .
C28 C33 C32 122.4(9) . .
C30 C29 C28 119.9(8) . .
C25 C26 C21 120.8(9) . .
C3 C4 C5 121.8(9) . .
C29 C30 C31 121.2(9) . .
C37 C36 C35 120.3(8) . .
C45 C44 C43 120.5(9) . .
C4 C3 C2 120.1(9) . .
C23 C22 C21 120.7(9) . .
O11 C34 In2 59.5(5) . 4_575
O11 C34 C31 120.5(8) . .
O10 C34 In2 58.4(5) . 4_575
O10 C34 O11 117.9(8) . .
O10 C34 C31 121.5(8) . .
C31 C34 In2 173.9(7) . 4_575
C40 C39 C38 119.7(9) . .
O3 C1 C2 114.5(9) . .
O4 C1 O3 124.5(9) . .
O4 C1 C2 121.0(9) . .
C42 C43 C44 120.2(9) . .
O12 C49 In2 58.0(5) . .
O12 C49 C50 118.2(10) . .
O13 C49 In2 62.0(6) . .
O13 C49 O12 120.0(10) . .
O13 C49 C50 121.5(10) . .
C50 C49 In2 172.7(9) . .
O1 C53 N1 123.8(10) . .
O14 C41 C38 116.1(8) . .
O15 C41 O14 123.5(9) . .
O15 C41 C38 120.4(9) . .
O16 C48 C45 116.5(11) . .
O17 C48 O16 118.9(11) . .
O17 C48 C45 124.5(12) . .
C57 N2 C56 109(2) . .
C58 N2 C57 106(3) . .
C58 N2 C56 144(4) . .
O5 C56 N2 121(2) . .

loop_
_geom_bond_atom_site_label_1
_geom_bond_atom_site_label_2
_geom_bond_distance
_geom_bond_site_symmetry_2
In1 O6 2.427(6) 4_566
In1 O2 2.151(7) .
In1 O7 2.170(6) 4_566
In1 O8 2.222(6) 1_556
In1 O9 2.339(7) 1_556
In1 O3 2.099(6) .
In1 O1 2.203(7) .
In1 C20 2.636(9) 4_566
In1 C27 2.630(10) 1_556
In2 O11 2.231(6) 4_576
In2 O12 2.211(6) .
In2 O10 2.206(6) 4_576
In2 O14 2.082(6) .
In2 O13 2.302(7) .
In2 O16 2.125(7) 4_575
In2 C34 2.588(9) 4_576
In2 C49 2.606(11) .
O6 C20 1.256(11) .
O7 C20 1.269(11) .
O11 C34 1.301(11) .
O8 C27 1.284(12) .
O12 C49 1.278(13) .
O10 C34 1.250(11) .
O14 C41 1.301(12) .
O9 C27 1.254(11) .
O3 C1 1.285(12) .
O13 C49 1.255(13) .
O4 C1 1.228(12) .
O1 C53 1.231(12) .
O15 C41 1.219(12) .
N1 C55 1.450(15) .
N1 C54 1.504(16) .
N1 C53 1.287(13) .
O16 C48 1.309(15) .
O17 C48 1.218(15) .
C21 C12 1.464(13) .
C21 C26 1.400(13) .
C21 C22 1.417(14) .
C17 C16 1.413(12) .
C17 C20 1.514(13) .
C17 C18 1.360(13) .
C13 C14 1.488(13) .
C13 C12 1.420(13) .
C13 C8 1.408(13) .
C9 C42 1.503(13) .
C9 C8 1.396(12) .
C9 C10 1.392(13) .
C14 C15 1.391(13) .
C14 C19 1.401(13) .
C42 C47 1.386(14) .
C42 C43 1.391(13) .
C35 C40 1.398(13) .
C35 C10 1.504(12) .
C35 C36 1.411(13) .
C38 C37 1.388(13) .
C38 C39 1.399(13) .
C38 C41 1.501(13) .
N3 C51 1.494(14) .
N3 C52 1.441(15) .
C16 C15 1.411(13) .
C31 C32 1.407(12) .
C31 C30 1.397(13) .
C31 C34 1.452(13) .
C2 C7 1.376(14) .
C2 C3 1.408(14) .
C2 C1 1.500(13) .
C45 C46 1.412(14) .
C45 C44 1.385(14) .
C45 C48 1.461(14) .
C28 C11 1.495(13) .
C28 C33 1.373(13) .
C28 C29 1.411(13) .
C12 C11 1.401(13) .
C8 C5 1.493(13) .
C37 C36 1.378(14) .
C11 C10 1.403(13) .
C24 C25 1.369(14) .
C24 C27 1.490(13) .
C24 C23 1.404(13) .
C46 C47 1.376(13) .
C5 C6 1.412(13) .
C5 C4 1.409(14) .
C6 C7 1.382(13) .
C32 C33 1.379(13) .
C40 C39 1.377(13) .
C18 C19 1.375(13) .
C25 C26 1.396(13) .
C23 C22 1.353(14) .
C29 C30 1.383(13) .
C4 C3 1.361(13) .
C44 C43 1.403(13) .
C49 C50 1.486(15) .
O5 C56 1.27(3) .
N2 C57 1.51(3) .
N2 C56 1.52(4) .
N2 C58 1.41(5) .
